data_7030909
loop_
_publ_author_name
'Wu, Fengshou'
'Tong, Hongbo'
'Li, Zaoying'
'Lei, Wang'
'Liu, Li'
'Wong, Wai-Yeung'
'Wong, Wai-Kwok'
'Zhu, Xunjin'

_publ_section_title
;
 A white phosphorescent coordination polymer with Cu2I2 alternating units
 linked by benzo-18-crown-6.
;
_journal_issue 33
_journal_name_full 'Dalton transactions (Cambridge, England : 2003)'
_journal_page_first 12463
_journal_page_last 12466
_journal_paper_doi 10.1039/c4dt01070a
_journal_volume 43
_journal_year 2014
_chemical_formula_sum 'C32 H48 Cu2 I4 K2 O12'
_chemical_formula_weight 1337.58
_chemical_name_systematic
; 
 ? 
;
_space_group_IT_number 2
_symmetry_cell_setting triclinic
_symmetry_space_group_name_Hall '-P 1'
_symmetry_space_group_name_H-M 'P -1'
_atom_sites_solution_hydrogens geom
_atom_sites_solution_primary direct
_atom_sites_solution_secondary difmap
_audit_creation_method SHELXL-97
_cell_angle_alpha 92.459(5)
_cell_angle_beta 93.353(6)
_cell_angle_gamma 109.055(5)
_cell_formula_units_Z 1
_cell_length_a 9.382(5)
_cell_length_b 9.764(4)
_cell_length_c 12.821(5)
_cell_measurement_reflns_used 2409
_cell_measurement_temperature 296(2)
_cell_measurement_theta_max 27.48
_cell_measurement_theta_min 2.91
_cell_volume 1105.8(9)
_computing_structure_refinement 'SHELXL-97 (Sheldrick, 1997)'
_computing_structure_solution 'SHELXS-97 (Sheldrick, 1990)'
_diffrn_ambient_temperature 296(2)
_diffrn_measured_fraction_theta_full 0.998
_diffrn_measured_fraction_theta_max 0.998
_diffrn_measurement_device_type ccd
_diffrn_measurement_method \w-scan
_diffrn_radiation_monochromator graphite
_diffrn_radiation_source 'fine-focus sealed tube'
_diffrn_radiation_type MoK\a
_diffrn_radiation_wavelength 0.71073
_diffrn_reflns_av_R_equivalents 0.0255
_diffrn_reflns_av_sigmaI/netI 0.0262
_diffrn_reflns_limit_h_max 11
_diffrn_reflns_limit_h_min -11
_diffrn_reflns_limit_k_max 11
_diffrn_reflns_limit_k_min -11
_diffrn_reflns_limit_l_max 15
_diffrn_reflns_limit_l_min -15
_diffrn_reflns_number 11814
_diffrn_reflns_theta_full 25.00
_diffrn_reflns_theta_max 25.00
_diffrn_reflns_theta_min 1.59
_exptl_absorpt_coefficient_mu 3.994
_exptl_absorpt_correction_T_max 0.3707
_exptl_absorpt_correction_T_min 0.3354
_exptl_absorpt_correction_type multi-scan
_exptl_absorpt_process_details sadabs
_exptl_crystal_colour colorless
_exptl_crystal_density_diffrn 2.009
_exptl_crystal_density_method 'not measured'
_exptl_crystal_description block
_exptl_crystal_F_000 644
_exptl_crystal_size_max 0.35
_exptl_crystal_size_mid 0.32
_exptl_crystal_size_min 0.31
_refine_diff_density_max 1.285
_refine_diff_density_min -1.055
_refine_diff_density_rms 0.078
_refine_ls_extinction_coef 0.0065(4)
_refine_ls_extinction_expression Fc^*^=kFc[1+0.001xFc^2^\l^3^/sin(2\q)]^-1/4^
_refine_ls_extinction_method SHELXL
_refine_ls_goodness_of_fit_ref 1.064
_refine_ls_hydrogen_treatment mixed
_refine_ls_matrix_type full
_refine_ls_number_parameters 332
_refine_ls_number_reflns 3895
_refine_ls_number_restraints 0
_refine_ls_restrained_S_all 1.064
_refine_ls_R_factor_all 0.0382
_refine_ls_R_factor_gt 0.0302
_refine_ls_shift/su_max 0.001
_refine_ls_shift/su_mean 0.000
_refine_ls_structure_factor_coef Fsqd
_refine_ls_weighting_details 'calc w=1/[\s^2^(Fo^2^)+(0.0186P)^2^+1.7778P] where P=(Fo^2^+2Fc^2^)/3'
_refine_ls_weighting_scheme calc
_refine_ls_wR_factor_gt 0.0626
_refine_ls_wR_factor_ref 0.0667
_reflns_number_gt 3288
_reflns_number_total 3895
_reflns_threshold_expression >2sigma(I)
_cod_data_source_file c4dt01070a2.cif
_cod_data_source_block C1
_cod_depositor_comments
;
The following automatic conversions were performed:

'_symmetry_cell_setting' value 'Triclinic' changed to 'triclinic'
according to
/usr/data/users/saulius/crontab/automatic-downloads/rss-feeds/RSC/lib/dictionaries/cif_core.dic
dictionary named 'cif_core.dic' version 2.4.2 from 2011-04-26.

Automatic conversion script
Id: cif_fix_values 2281 2013-09-26 08:29:07Z andrius 

 Adding full bibliography for 7030907--7030910.cif.
;
_cod_original_sg_symbol_H-M P-1
_cod_database_code 7030909

loop_
_symmetry_equiv_pos_as_xyz
'x, y, z'
'-x, -y, -z'

loop_
_atom_site_label
_atom_site_type_symbol
_atom_site_fract_x
_atom_site_fract_y
_atom_site_fract_z
_atom_site_U_iso_or_equiv
_atom_site_adp_type
_atom_site_occupancy
_atom_site_symmetry_multiplicity
_atom_site_calc_flag
O1 O 0.4742(3) 0.5351(3) 0.3270(2) 0.0434(6) Uani 1 1 d
O2 O 0.7174(3) 0.4877(3) 0.27342(19) 0.0396(6) Uani 1 1 d
O3 O 0.8361(3) 0.5641(3) 0.0822(2) 0.0426(6) Uani 1 1 d
O4 O 0.6467(3) 0.6469(3) -0.0698(2) 0.0444(6) Uani 1 1 d
O5 O 0.4770(3) 0.8106(3) 0.03094(19) 0.0412(6) Uani 1 1 d
O6 O 0.3411(3) 0.7079(3) 0.21573(19) 0.0414(6) Uani 1 1 d
Cu3 Cu 0.95477(7) 1.00093(7) 0.39421(5) 0.06533(19) Uani 1 1 d
I1 I 0.87298(5) 1.01053(4) 0.20556(3) 0.07399(15) Uani 1 1 d
I2 I 0.99075(4) 1.21700(4) 0.52804(2) 0.06276(13) Uani 1 1 d
K1 K 0.59439(10) 0.64512(11) 0.14853(7) 0.0489(2) Uani 1 1 d
C1 C 0.4897(4) 0.4059(4) 0.3549(3) 0.0385(9) Uani 1 1 d
C2 C 0.3844(6) 0.3014(5) 0.4045(4) 0.0539(11) Uani 1 1 d
H2A H 0.308(5) 0.314(5) 0.419(3) 0.048(14) Uiso 1 1 d
C3 C 0.4089(6) 0.1732(5) 0.4268(4) 0.0608(13) Uani 1 1 d
H3A H 0.338(5) 0.110(5) 0.453(3) 0.054(13) Uiso 1 1 d
C4 C 0.5377(6) 0.1504(5) 0.4018(3) 0.0572(12) Uani 1 1 d
H4A H 0.556(5) 0.063(5) 0.418(4) 0.066(14) Uiso 1 1 d
C5 C 0.6464(5) 0.2539(4) 0.3523(3) 0.0463(10) Uani 1 1 d
H5A H 0.738(5) 0.240(4) 0.337(3) 0.044(11) Uiso 1 1 d
C6 C 0.6217(4) 0.3811(4) 0.3274(3) 0.0377(8) Uani 1 1 d
C7 C 0.8570(4) 0.4706(5) 0.2473(3) 0.0422(9) Uani 1 1 d
H7A H 0.838(4) 0.375(5) 0.212(3) 0.047(11) Uiso 1 1 d
H7B H 0.924(4) 0.481(4) 0.308(3) 0.041(10) Uiso 1 1 d
C8 C 0.9290(5) 0.5880(5) 0.1773(3) 0.0450(10) Uani 1 1 d
H8A H 0.945(4) 0.682(4) 0.207(3) 0.042(11) Uiso 1 1 d
H8B H 1.026(5) 0.584(4) 0.165(3) 0.048(11) Uiso 1 1 d
C9 C 0.8974(5) 0.6654(5) 0.0063(3) 0.0473(10) Uani 1 1 d
H9A H 0.993(5) 0.651(4) -0.011(3) 0.054(12) Uiso 1 1 d
H9B H 0.915(5) 0.758(5) 0.031(3) 0.055(13) Uiso 1 1 d
C10 C 0.7889(5) 0.6294(5) -0.0887(3) 0.0474(10) Uani 1 1 d
H10A H 0.830(5) 0.682(5) -0.145(3) 0.055(13) Uiso 1 1 d
H10B H 0.767(5) 0.527(5) -0.113(3) 0.050(11) Uiso 1 1 d
C11 C 0.6357(5) 0.7830(5) -0.0999(4) 0.0454(10) Uani 1 1 d
H11A H 0.651(4) 0.790(4) -0.171(3) 0.044(11) Uiso 1 1 d
H11B H 0.708(4) 0.859(4) -0.067(3) 0.038(11) Uiso 1 1 d
C12 C 0.4838(5) 0.7887(5) -0.0784(3) 0.0441(9) Uani 1 1 d
H12A H 0.459(4) 0.865(4) -0.116(3) 0.033(9) Uiso 1 1 d
H12B H 0.406(4) 0.702(4) -0.104(3) 0.032(9) Uiso 1 1 d
C13 C 0.3351(5) 0.8199(5) 0.0578(3) 0.0442(9) Uani 1 1 d
H13A H 0.253(5) 0.726(5) 0.035(3) 0.049(11) Uiso 1 1 d
H13B H 0.319(4) 0.903(4) 0.025(3) 0.041(10) Uiso 1 1 d
C14 C 0.3392(6) 0.8396(5) 0.1737(4) 0.0478(10) Uani 1 1 d
H14A H 0.430(5) 0.916(4) 0.201(3) 0.043(11) Uiso 1 1 d
H14B H 0.255(5) 0.857(5) 0.196(3) 0.062(14) Uiso 1 1 d
C15 C 0.3623(6) 0.7179(5) 0.3273(3) 0.0487(10) Uani 1 1 d
H15A H 0.288(5) 0.750(4) 0.355(3) 0.046(11) Uiso 1 1 d
H15B H 0.461(5) 0.791(4) 0.349(3) 0.046(11) Uiso 1 1 d
C16 C 0.3489(5) 0.5723(5) 0.3628(3) 0.0464(10) Uani 1 1 d
H16A H 0.349(4) 0.570(4) 0.436(3) 0.045(11) Uiso 1 1 d
H16B H 0.256(5) 0.500(4) 0.337(3) 0.042(11) Uiso 1 1 d

loop_
_atom_site_aniso_label
_atom_site_aniso_U_11
_atom_site_aniso_U_22
_atom_site_aniso_U_33
_atom_site_aniso_U_23
_atom_site_aniso_U_13
_atom_site_aniso_U_12
O1 0.0440(15) 0.0487(16) 0.0467(15) 0.0137(12) 0.0168(12) 0.0241(13)
O2 0.0372(14) 0.0435(15) 0.0433(15) 0.0086(12) 0.0077(12) 0.0187(12)
O3 0.0337(14) 0.0453(15) 0.0439(15) 0.0017(12) 0.0043(12) 0.0060(12)
O4 0.0452(16) 0.0379(15) 0.0506(16) 0.0081(12) 0.0121(13) 0.0121(12)
O5 0.0383(15) 0.0490(16) 0.0359(14) 0.0020(12) -0.0019(11) 0.0148(12)
O6 0.0514(16) 0.0393(15) 0.0386(14) 0.0015(11) 0.0052(12) 0.0219(13)
Cu3 0.0580(4) 0.0809(4) 0.0559(4) -0.0079(3) 0.0000(3) 0.0236(3)
I1 0.1041(3) 0.0610(2) 0.0560(2) -0.01003(15) -0.01173(18) 0.0309(2)
I2 0.0637(2) 0.0737(2) 0.0552(2) -0.01215(15) 0.00252(14) 0.03092(17)
K1 0.0510(5) 0.0614(6) 0.0479(5) 0.0192(4) 0.0173(4) 0.0327(5)
C1 0.043(2) 0.043(2) 0.0299(19) 0.0049(16) 0.0024(16) 0.0150(18)
C2 0.052(3) 0.062(3) 0.047(3) 0.015(2) 0.013(2) 0.014(2)
C3 0.069(3) 0.048(3) 0.057(3) 0.021(2) 0.008(2) 0.004(3)
C4 0.082(4) 0.042(3) 0.048(3) 0.012(2) 0.002(2) 0.022(2)
C5 0.060(3) 0.047(2) 0.039(2) 0.0052(18) 0.001(2) 0.026(2)
C6 0.046(2) 0.039(2) 0.0277(18) 0.0032(15) 0.0014(16) 0.0136(17)
C7 0.032(2) 0.052(3) 0.047(2) -0.001(2) -0.0020(18) 0.0219(19)
C8 0.030(2) 0.050(3) 0.053(3) -0.004(2) 0.0046(18) 0.0125(19)
C9 0.040(2) 0.045(3) 0.053(3) 0.001(2) 0.011(2) 0.008(2)
C10 0.052(3) 0.047(3) 0.043(2) 0.000(2) 0.016(2) 0.015(2)
C11 0.052(3) 0.038(2) 0.042(2) 0.0067(19) 0.005(2) 0.008(2)
C12 0.051(3) 0.040(2) 0.038(2) 0.0034(18) -0.0079(18) 0.012(2)
C13 0.040(2) 0.039(2) 0.056(3) 0.0085(19) -0.0012(19) 0.0163(19)
C14 0.049(3) 0.039(2) 0.060(3) 0.002(2) 0.006(2) 0.021(2)
C15 0.057(3) 0.060(3) 0.040(2) -0.003(2) 0.011(2) 0.034(3)
C16 0.046(3) 0.065(3) 0.036(2) 0.007(2) 0.0152(19) 0.027(2)

loop_
_atom_type_symbol
_atom_type_description
_atom_type_scat_dispersion_real
_atom_type_scat_dispersion_imag
_atom_type_scat_source
C C 0.0033 0.0016 'International Tables Vol C Tables 4.2.6.8 and 6.1.1.4'
H H 0.0000 0.0000 'International Tables Vol C Tables 4.2.6.8 and 6.1.1.4'
O O 0.0106 0.0060 'International Tables Vol C Tables 4.2.6.8 and 6.1.1.4'
K K 0.2009 0.2494 'International Tables Vol C Tables 4.2.6.8 and 6.1.1.4'
Cu Cu 0.3201 1.2651 'International Tables Vol C Tables 4.2.6.8 and 6.1.1.4'
I I -0.4742 1.8119 'International Tables Vol C Tables 4.2.6.8 and 6.1.1.4'

loop_
_geom_angle_atom_site_label_1
_geom_angle_atom_site_label_2
_geom_angle_atom_site_label_3
_geom_angle
_geom_angle_site_symmetry_1
_geom_angle_site_symmetry_3
C1 O1 C16 118.0(3) . .
C1 O1 K1 117.7(2) . .
C16 O1 K1 118.9(2) . .
C6 O2 C7 117.8(3) . .
C6 O2 K1 118.2(2) . .
C7 O2 K1 118.2(2) . .
C8 O3 C9 113.6(3) . .
C8 O3 K1 100.8(2) . .
C9 O3 K1 103.4(2) . .
C11 O4 C10 113.4(3) . .
C11 O4 K1 104.0(2) . .
C10 O4 K1 112.2(2) . .
C11 O4 K1 121.7(2) . 2_665
C10 O4 K1 105.2(2) . 2_665
K1 O4 K1 99.43(8) . 2_665
C12 O5 C13 112.9(3) . .
C12 O5 K1 114.5(2) . .
C13 O5 K1 116.5(2) . .
C14 O6 C15 113.2(3) . .
C14 O6 K1 108.4(2) . .
C15 O6 K1 104.5(2) . .
I1 Cu3 I2 124.54(3) . 2_776
I1 Cu3 I2 121.20(3) . .
I2 Cu3 I2 114.26(4) 2_776 .
I1 Cu3 Cu3 178.16(4) . 2_776
I2 Cu3 Cu3 57.30(3) 2_776 2_776
I2 Cu3 Cu3 56.96(3) . 2_776
Cu3 I1 K1 101.59(3) . .
Cu3 I2 Cu3 65.74(4) 2_776 .
O5 K1 O1 122.28(8) . .
O5 K1 O2 177.58(9) . .
O1 K1 O2 57.01(8) . .
O5 K1 O3 120.44(8) . .
O1 K1 O3 117.15(8) . .
O2 K1 O3 60.50(8) . .
O5 K1 O6 61.59(8) . .
O1 K1 O6 60.69(7) . .
O2 K1 O6 117.61(8) . .
O3 K1 O6 176.39(8) . .
O5 K1 O4 63.01(8) . .
O1 K1 O4 157.03(9) . .
O2 K1 O4 118.65(8) . .
O3 K1 O4 61.00(8) . .
O6 K1 O4 119.65(8) . .
O5 K1 O4 95.54(8) . 2_665
O1 K1 O4 76.69(8) . 2_665
O2 K1 O4 86.55(8) . 2_665
O3 K1 O4 94.02(8) . 2_665
O6 K1 O4 82.69(8) . 2_665
O4 K1 O4 80.57(8) . 2_665
O5 K1 C8 136.04(10) . .
O1 K1 C8 99.61(10) . .
O2 K1 C8 43.92(9) . .
O3 K1 C8 24.50(9) . .
O6 K1 C8 155.90(10) . .
O4 K1 C8 84.02(9) . .
O4 K1 C8 107.45(10) 2_665 .
O5 K1 C9 97.59(10) . .
O1 K1 C9 140.01(10) . .
O2 K1 C9 83.03(10) . .
O3 K1 C9 23.90(9) . .
O6 K1 C9 158.83(10) . .
O4 K1 C9 44.58(9) . .
O4 K1 C9 104.53(10) 2_665 .
C8 K1 C9 41.08(11) . .
O5 K1 C15 81.74(10) . .
O1 K1 C15 42.62(9) . .
O2 K1 C15 96.98(10) . .
O3 K1 C15 156.11(10) . .
O6 K1 C15 23.55(9) . .
O4 K1 C15 142.88(10) . .
O4 K1 C15 92.30(10) 2_665 .
C8 K1 C15 132.37(11) . .
C9 K1 C15 163.13(12) . .
O5 K1 C11 42.51(9) . .
O1 K1 C11 162.49(10) . .
O2 K1 C11 138.63(9) . .
O3 K1 C11 78.19(9) . .
O6 K1 C11 103.51(9) . .
O4 K1 C11 23.39(9) . .
O4 K1 C11 94.64(9) 2_665 .
C8 K1 C11 97.50(11) . .
C9 K1 C11 56.59(11) . .
C15 K1 C11 124.21(11) . .
O5 K1 C14 41.97(9) . .
O1 K1 C14 81.42(9) . .
O2 K1 C14 136.68(9) . .
O3 K1 C14 160.59(10) . .
O6 K1 C14 22.46(9) . .
O4 K1 C14 104.35(9) . .
O4 K1 C14 95.94(10) 2_665 .
C8 K1 C14 156.24(12) . .
C9 K1 C14 136.71(11) . .
C15 K1 C14 39.78(10) . .
C11 K1 C14 84.43(10) . .
O1 C1 C2 124.7(4) . .
O1 C1 C6 115.9(3) . .
C2 C1 C6 119.3(4) . .
C1 C2 C3 120.3(5) . .
C1 C2 H2A 120(3) . .
C3 C2 H2A 120(3) . .
C4 C3 C2 120.3(5) . .
C4 C3 H3A 123(3) . .
C2 C3 H3A 117(3) . .
C3 C4 C5 120.7(4) . .
C3 C4 H4A 121(3) . .
C5 C4 H4A 119(3) . .
C6 C5 C4 119.5(4) . .
C6 C5 H5A 119(2) . .
C4 C5 H5A 121(2) . .
O2 C6 C5 124.6(4) . .
O2 C6 C1 115.6(3) . .
C5 C6 C1 119.8(4) . .
O2 C7 C8 107.2(3) . .
O2 C7 H7A 110(2) . .
C8 C7 H7A 111(2) . .
O2 C7 H7B 111(2) . .
C8 C7 H7B 108(2) . .
H7A C7 H7B 109(3) . .
O3 C8 C7 108.4(3) . .
O3 C8 K1 54.75(18) . .
C7 C8 K1 87.6(2) . .
O3 C8 H8A 110(2) . .
C7 C8 H8A 113(2) . .
K1 C8 H8A 74(2) . .
O3 C8 H8B 111(2) . .
C7 C8 H8B 108(2) . .
K1 C8 H8B 163(2) . .
H8A C8 H8B 106(3) . .
O3 C9 C10 108.3(3) . .
O3 C9 K1 52.66(18) . .
C10 C9 K1 86.9(2) . .
O3 C9 H9A 106(2) . .
C10 C9 H9A 110(2) . .
K1 C9 H9A 157(2) . .
O3 C9 H9B 112(3) . .
C10 C9 H9B 110(3) . .
K1 C9 H9B 76(3) . .
H9A C9 H9B 110(4) . .
O4 C10 C9 113.1(3) . .
O4 C10 H10A 111(3) . .
C9 C10 H10A 112(3) . .
O4 C10 H10B 107(2) . .
C9 C10 H10B 110(2) . .
H10A C10 H10B 105(3) . .
O4 C11 C12 108.9(3) . .
O4 C11 K1 52.64(18) . .
C12 C11 K1 78.7(2) . .
O4 C11 H11A 108(2) . .
C12 C11 H11A 111(2) . .
K1 C11 H11A 161(2) . .
O4 C11 H11B 112(2) . .
C12 C11 H11B 111(2) . .
K1 C11 H11B 85(2) . .
H11A C11 H11B 105(3) . .
O5 C12 C11 109.5(3) . .
O5 C12 K1 44.06(16) . .
C11 C12 K1 76.9(2) . .
O5 C12 H12A 110(2) . .
C11 C12 H12A 112(2) . .
K1 C12 H12A 153(2) . .
O5 C12 H12B 110(2) . .
C11 C12 H12B 112(2) . .
K1 C12 H12B 96(2) . .
H12A C12 H12B 104(3) . .
O5 C13 C14 108.4(3) . .
O5 C13 H13A 109(2) . .
C14 C13 H13A 108(2) . .
O5 C13 H13B 109(2) . .
C14 C13 H13B 110(2) . .
H13A C13 H13B 112(3) . .
O6 C14 C13 107.7(3) . .
O6 C14 K1 49.12(18) . .
C13 C14 K1 79.4(2) . .
O6 C14 H14A 108(2) . .
C13 C14 H14A 111(2) . .
K1 C14 H14A 82(2) . .
O6 C14 H14B 107(3) . .
C13 C14 H14B 113(3) . .
K1 C14 H14B 156(3) . .
H14A C14 H14B 111(4) . .
O6 C15 C16 108.6(3) . .
O6 C15 K1 51.94(18) . .
C16 C15 K1 84.7(2) . .
O6 C15 H15A 109(2) . .
C16 C15 H15A 110(2) . .
K1 C15 H15A 160(2) . .
O6 C15 H15B 109(2) . .
C16 C15 H15B 113(2) . .
K1 C15 H15B 77(2) . .
H15A C15 H15B 107(3) . .
O1 C16 C15 107.4(3) . .
O1 C16 H16A 110(2) . .
C15 C16 H16A 112(2) . .
O1 C16 H16B 110(2) . .
C15 C16 H16B 113(2) . .
H16A C16 H16B 105(3) . .

loop_
_geom_bond_atom_site_label_1
_geom_bond_atom_site_label_2
_geom_bond_distance
_geom_bond_site_symmetry_2
O1 C1 1.377(4) .
O1 C16 1.432(5) .
O1 K1 2.717(3) .
O2 C6 1.375(4) .
O2 C7 1.430(4) .
O2 K1 2.722(3) .
O3 C8 1.421(5) .
O3 C9 1.426(5) .
O3 K1 2.798(3) .
O4 C11 1.433(5) .
O4 C10 1.432(5) .
O4 K1 2.871(3) .
O4 K1 3.088(3) 2_665
O5 C12 1.418(5) .
O5 C13 1.424(5) .
O5 K1 2.697(3) .
O6 C14 1.421(5) .
O6 C15 1.427(5) .
O6 K1 2.812(3) .
Cu3 I1 2.5093(11) .
Cu3 I2 2.5720(11) 2_776
Cu3 I2 2.5818(10) .
Cu3 Cu3 2.7972(16) 2_776
I1 K1 3.6823(16) .
I2 Cu3 2.5720(11) 2_776
K1 O4 3.088(3) 2_665
K1 C8 3.366(5) .
K1 C9 3.423(5) .
K1 C15 3.457(4) .
K1 C11 3.504(5) .
K1 C14 3.529(5) .
C1 C2 1.375(6) .
C1 C6 1.399(5) .
C2 C3 1.383(7) .
C2 H2A 0.80(4) .
C3 C4 1.352(7) .
C3 H3A 0.85(4) .
C4 C5 1.387(6) .
C4 H4A 0.95(5) .
C5 C6 1.382(5) .
C5 H5A 0.94(4) .
C7 C8 1.493(6) .
C7 H7A 0.98(4) .
C7 H7B 0.95(4) .
C8 H8A 0.94(4) .
C8 H8B 0.94(4) .
C9 C10 1.493(6) .
C9 H9A 0.99(4) .
C9 H9B 0.90(4) .
C10 H10A 0.93(4) .
C10 H10B 0.99(4) .
C11 C12 1.485(6) .
C11 H11A 0.93(4) .
C11 H11B 0.89(4) .
C12 H12A 0.99(4) .
C12 H12B 0.95(4) .
C13 C14 1.487(6) .
C13 H13A 1.00(4) .
C13 H13B 0.98(4) .
C14 H14A 0.96(4) .
C14 H14B 0.92(5) .
C15 C16 1.479(6) .
C15 H15A 0.93(4) .
C15 H15B 0.98(4) .
C16 H16A 0.94(4) .
C16 H16B 0.95(4) .
